data_4307115
loop_
_publ_author_name
'Jun Xia'
'Bin Zhao'
'Hong-Sheng Wang'
'Wei Shi'
'Yue Ma'
'Hai-Bin Song'
'Peng Cheng'
'Dai-Zheng Liao'
'Shi-Ping Yan'

_publ_section_title
;
Two- and Three-Dimensional Lanthanide Complexes: Synthesis, Crystal
Structures, and Properties
;
_journal_name_full 'Inorganic Chemistry'
_journal_page_first 3450
_journal_page_last 3458
_journal_paper_doi 10.1021/ic061620p
_journal_volume 46
_journal_year 2007
_chemical_formula_sum 'C15 H18 N6 Nd2 O18'
_chemical_formula_weight 858.83
_chemical_name_systematic
; 
 ? 
;
_space_group_IT_number 9
_symmetry_cell_setting monoclinic
_symmetry_space_group_name_Hall 'C -2yc'
_symmetry_space_group_name_H-M 'C 1 c 1'
_atom_sites_solution_hydrogens geom
_atom_sites_solution_primary direct
_atom_sites_solution_secondary difmap
_audit_creation_method SHELXL-97
_cell_angle_alpha 90.00
_cell_angle_beta 98.421(2)
_cell_angle_gamma 90.00
_cell_formula_units_Z 4
_cell_length_a 15.648(2)
_cell_length_b 8.8089(13)
_cell_length_c 18.303(3)
_cell_measurement_reflns_used 4636
_cell_measurement_temperature 293(2)
_cell_measurement_theta_max 27.95
_cell_measurement_theta_min 2.25
_cell_volume 2495.7(6)
_computing_cell_refinement 'Bruker SMART'
_computing_data_collection 'Bruker SMART'
_computing_data_reduction 'Bruker SAINT'
_computing_molecular_graphics 'Bruker SHELXTL'
_computing_publication_material 'Bruker SHELXTL'
_computing_structure_refinement 'SHELXL-97 (Sheldrick, 1997)'
_computing_structure_solution 'SHELXS-97 (Sheldrick, 1990)'
_diffrn_ambient_temperature 293(2)
_diffrn_measured_fraction_theta_full 0.996
_diffrn_measured_fraction_theta_max 0.996
_diffrn_measurement_device_type 'CCD area detector'
_diffrn_measurement_method 'phi and omega scans'
_diffrn_radiation_monochromator graphite
_diffrn_radiation_source 'fine-focus sealed tube'
_diffrn_radiation_type MoK\a
_diffrn_radiation_wavelength 0.71073
_diffrn_reflns_av_R_equivalents 0.0181
_diffrn_reflns_av_sigmaI/netI 0.0315
_diffrn_reflns_limit_h_max 17
_diffrn_reflns_limit_h_min -18
_diffrn_reflns_limit_k_max 10
_diffrn_reflns_limit_k_min -10
_diffrn_reflns_limit_l_max 21
_diffrn_reflns_limit_l_min -19
_diffrn_reflns_number 6610
_diffrn_reflns_theta_full 25.03
_diffrn_reflns_theta_max 25.03
_diffrn_reflns_theta_min 2.25
_exptl_absorpt_coefficient_mu 4.213
_exptl_absorpt_correction_T_max 1.000000
_exptl_absorpt_correction_T_min 0.816063
_exptl_absorpt_correction_type multi-scan
_exptl_absorpt_process_details SADABS
_exptl_crystal_colour COLORLESS
_exptl_crystal_density_diffrn 2.286
_exptl_crystal_density_meas ?
_exptl_crystal_density_method 'not measured'
_exptl_crystal_description BLOCK
_exptl_crystal_F_000 1656
_exptl_crystal_size_max 0.24
_exptl_crystal_size_mid 0.22
_exptl_crystal_size_min 0.18
_refine_diff_density_max 0.595
_refine_diff_density_min -0.546
_refine_diff_density_rms 0.077
_refine_ls_abs_structure_details 'Flack H D (1983), Acta Cryst. A39, 876-881'
_refine_ls_abs_structure_Flack 0.004(10)
_refine_ls_extinction_method none
_refine_ls_goodness_of_fit_ref 1.024
_refine_ls_hydrogen_treatment mixed
_refine_ls_matrix_type full
_refine_ls_number_parameters 371
_refine_ls_number_reflns 3360
_refine_ls_number_restraints 20
_refine_ls_restrained_S_all 1.024
_refine_ls_R_factor_all 0.0164
_refine_ls_R_factor_gt 0.0160
_refine_ls_shift/su_max 0.002
_refine_ls_shift/su_mean 0.000
_refine_ls_structure_factor_coef Fsqd
_refine_ls_weighting_details 'calc w=1/[\s^2^(Fo^2^)+(0.0146P)^2^+0.0000P] where P=(Fo^2^+2Fc^2^)/3'
_refine_ls_weighting_scheme calc
_refine_ls_wR_factor_gt 0.0356
_refine_ls_wR_factor_ref 0.0357
_reflns_number_gt 3308
_reflns_number_total 3360
_reflns_threshold_expression >2sigma(I)
_cod_data_source_file ic061620psi20060828_112737.cif
_cod_data_source_block 60611a
_cod_depositor_comments
;
The following automatic conversions were performed:
'_symmetry_cell_setting' value 'Monoclinic' changed to 'monoclinic'
according to '/home/saulius/struct/CIF-dictionaries/cif_core.dic'
dictionary named 'cif_core.dic' version 2.4.1 from
2010-06-29.

'_exptl_absorpt_correction_type' value 'MULTI-SCAN' changed
to 'multi-scan' according to
'/home/saulius/struct/CIF-dictionaries/cif_core.dic' dictionary named
'cif_core.dic' version 2.4.1 from 2010-06-29.

Automatic conversion script
Id: cif_fix_enum 1527 2010-12-29 10:47:43Z saulius 

The following automatic conversions were performed:

'_exptl_crystal_density_meas' value 'NONE' was changed to '?' - the
value is perceived as not measured.

Automatic conversion script
Id: cif_fix_values 3008 2015-01-20 13:52:24Z robertas 
;
_cod_database_code 4307115

loop_
_symmetry_equiv_pos_as_xyz
'x, y, z'
'x, -y, z+1/2'
'x+1/2, y+1/2, z'
'x+1/2, -y+1/2, z+1/2'

loop_
_atom_site_label
_atom_site_type_symbol
_atom_site_fract_x
_atom_site_fract_y
_atom_site_fract_z
_atom_site_U_iso_or_equiv
_atom_site_adp_type
_atom_site_occupancy
_atom_site_symmetry_multiplicity
_atom_site_calc_flag
_atom_site_refinement_flags
_atom_site_disorder_assembly
_atom_site_disorder_group
Nd1 Nd 1.054100(12) 0.59045(3) 0.686686(11) 0.01269(6) Uani 1 1 d . . .
Nd2 Nd 0.961851(14) 0.54858(3) 0.471699(12) 0.01019(6) Uani 1 1 d . . .
O1 O 0.9258(2) 0.6763(3) 0.59149(17) 0.0184(7) Uani 1 1 d . . .
O2 O 0.8351(2) 0.8081(4) 0.65049(18) 0.0290(9) Uani 1 1 d . . .
O3 O 0.5730(2) 0.9738(4) 0.39809(18) 0.0203(7) Uani 1 1 d . . .
O4 O 0.6343(2) 0.8681(4) 0.30729(19) 0.0240(8) Uani 1 1 d . . .
O5 O 0.8672(2) 0.4716(4) 0.36034(18) 0.0196(8) Uani 1 1 d . . .
O6 O 0.7553(2) 0.3417(5) 0.30075(19) 0.0441(11) Uani 1 1 d . . .
O7 O 0.5873(2) 0.1481(4) 0.55211(18) 0.0232(8) Uani 1 1 d . . .
O8 O 0.6913(2) 0.1922(5) 0.6433(2) 0.0372(10) Uani 1 1 d . . .
O9 O 0.9998(2) 0.3938(3) 0.59240(18) 0.0209(8) Uani 1 1 d . . .
O10 O 1.0051(4) 0.1700(4) 0.6506(2) 0.0594(16) Uani 1 1 d . . .
O11 O 0.9937(2) -0.2440(4) 0.39465(18) 0.0214(7) Uani 1 1 d . . .
O12 O 0.9856(3) -0.0675(4) 0.3069(2) 0.0350(10) Uani 1 1 d . . .
O13 O 1.0609(4) 0.8748(4) 0.6945(3) 0.0500(12) Uani 1 1 d D . .
H13A H 1.0307 0.9263 0.6610 0.075 Uiso 1 1 d RD . .
H13B H 1.0488 0.8824 0.7382 0.075 Uiso 1 1 d RD . .
O14 O 0.9460(2) 0.6892(4) 0.76122(17) 0.0217(7) Uani 1 1 d D . .
H14A H 0.9086 0.7527 0.7417 0.033 Uiso 1 1 d RD . .
H14B H 0.9272 0.6029 0.7722 0.033 Uiso 1 1 d RD . .
O15 O 1.0150(2) 0.3769(4) 0.75569(18) 0.0290(9) Uani 1 1 d D . .
H15A H 1.0100 0.2957 0.7303 0.043 Uiso 1 1 d RD . .
H15B H 1.0053 0.3711 0.8001 0.043 Uiso 1 1 d RD . .
O16 O 1.1762(3) 0.3939(5) 0.6967(2) 0.0417(11) Uani 1 1 d D . .
H16A H 1.2128 0.3701 0.6686 0.063 Uiso 1 1 d RD . .
H16B H 1.1916 0.3824 0.7428 0.063 Uiso 1 1 d RD . .
N1 N 0.8349(3) 0.7412(5) 0.4607(2) 0.0197(10) Uani 1 1 d . . .
N2 N 0.7742(2) 0.7806(5) 0.4046(2) 0.0193(9) Uani 1 1 d . . .
H2 H 0.7783 0.7649 0.3589 0.023 Uiso 1 1 calc R . .
N3 N 0.8174(3) 0.4131(4) 0.4909(2) 0.0213(10) Uani 1 1 d . . .
N4 N 0.7813(3) 0.3606(4) 0.5477(2) 0.0202(9) Uani 1 1 d . . .
H4 H 0.8002 0.3794 0.5934 0.024 Uiso 1 1 calc R . .
N5 N 0.9809(3) 0.2556(4) 0.4614(2) 0.0201(10) Uani 1 1 d . . .
N6 N 0.9797(3) 0.1596(4) 0.4052(2) 0.0215(9) Uani 1 1 d . . .
H6 H 0.9724 0.1869 0.3596 0.026 Uiso 1 1 calc R . .
C1 C 0.8570(3) 0.7556(5) 0.5942(3) 0.0171(11) Uani 1 1 d . . .
C2 C 0.8026(3) 0.7835(5) 0.5219(3) 0.0157(10) Uani 1 1 d . . .
C3 C 0.7214(3) 0.8498(6) 0.5039(3) 0.0200(11) Uani 1 1 d . . .
H3 H 0.6855 0.8874 0.5359 0.024 Uiso 1 1 calc R . .
C4 C 0.7065(3) 0.8472(5) 0.4282(2) 0.0155(10) Uani 1 1 d . . .
C5 C 0.6308(3) 0.9005(5) 0.3728(3) 0.0165(11) Uani 1 1 d . . .
C6 C 0.7976(3) 0.3926(6) 0.3576(3) 0.0231(11) Uani 1 1 d . . .
C7 C 0.7703(3) 0.3579(5) 0.4308(2) 0.0194(11) Uani 1 1 d . . .
C8 C 0.7021(3) 0.2719(6) 0.4480(3) 0.0238(11) Uani 1 1 d . . .
H8 H 0.6596 0.2232 0.4154 0.029 Uiso 1 1 calc R . .
C9 C 0.7110(3) 0.2741(5) 0.5241(3) 0.0178(10) Uani 1 1 d . . .
C10 C 0.6611(3) 0.2009(5) 0.5763(3) 0.0191(11) Uani 1 1 d . . .
C11 C 0.9997(4) 0.2470(5) 0.5944(3) 0.0246(12) Uani 1 1 d . . .
C12 C 0.9939(3) 0.1689(5) 0.5215(3) 0.0212(11) Uani 1 1 d . . .
C13 C 1.0004(3) 0.0190(5) 0.5037(3) 0.0231(11) Uani 1 1 d . . .
H13 H 1.0093 -0.0629 0.5359 0.028 Uiso 1 1 calc R . .
C14 C 0.9910(3) 0.0153(5) 0.4279(2) 0.0182(10) Uani 1 1 d . . .
C15 C 0.9902(3) -0.1070(5) 0.3716(3) 0.0187(10) Uani 1 1 d . . .
O17 O 0.3247(3) 0.3025(5) 0.2626(2) 0.0487(11) Uani 1 1 d D . .
H17A H 0.3612 0.3689 0.2807 0.073 Uiso 1 1 d RD . .
H17B H 0.2966 0.3218 0.2202 0.073 Uiso 1 1 d RD . .
O18 O 0.8055(6) 0.4679(6) 0.6879(3) 0.125(3) Uani 1 1 d D . .
H18A H 0.8339 0.4376 0.7287 0.187 Uiso 1 1 d RD . .
H18B H 0.7509 0.4717 0.6854 0.187 Uiso 1 1 d RD . .

loop_
_atom_site_aniso_label
_atom_site_aniso_U_11
_atom_site_aniso_U_22
_atom_site_aniso_U_33
_atom_site_aniso_U_23
_atom_site_aniso_U_13
_atom_site_aniso_U_12
Nd1 0.01303(13) 0.01532(12) 0.00961(13) 0.00046(10) 0.00124(10) -0.00116(11)
Nd2 0.00975(12) 0.01100(11) 0.00982(13) -0.00008(11) 0.00140(9) -0.00061(10)
O1 0.0138(18) 0.0252(18) 0.0148(18) 0.0003(13) -0.0025(14) 0.0087(14)
O2 0.027(2) 0.043(2) 0.016(2) -0.0033(15) -0.0012(16) 0.0177(17)
O3 0.0170(18) 0.0235(18) 0.0205(18) 0.0024(14) 0.0033(14) 0.0077(15)
O4 0.020(2) 0.037(2) 0.0139(19) 0.0014(15) -0.0018(15) 0.0089(16)
O5 0.0165(19) 0.027(2) 0.0164(18) 0.0006(14) 0.0059(14) -0.0068(15)
O6 0.033(2) 0.081(3) 0.017(2) -0.014(2) 0.0007(18) -0.031(2)
O7 0.0147(19) 0.039(2) 0.0165(18) -0.0010(15) 0.0032(14) -0.0125(16)
O8 0.024(2) 0.067(3) 0.020(2) 0.0077(18) 0.0011(16) -0.0217(19)
O9 0.032(2) 0.012(2) 0.017(2) -0.0006(13) -0.0011(16) 0.0001(15)
O10 0.149(5) 0.0095(19) 0.017(2) -0.0006(16) 0.004(3) -0.006(2)
O11 0.028(2) 0.0147(17) 0.0228(18) -0.0011(14) 0.0084(15) -0.0005(14)
O12 0.069(3) 0.0212(19) 0.016(2) 0.0016(14) 0.0097(18) 0.0008(18)
O13 0.084(3) 0.022(2) 0.038(2) 0.004(2) -0.011(2) -0.006(2)
O14 0.0202(19) 0.0268(19) 0.0185(18) 0.0013(15) 0.0037(14) 0.0059(15)
O15 0.053(3) 0.0204(19) 0.0164(18) -0.0032(14) 0.0155(17) -0.0099(17)
O16 0.037(3) 0.057(3) 0.035(3) 0.014(2) 0.016(2) 0.025(2)
N1 0.019(2) 0.027(2) 0.014(2) 0.0024(17) 0.0034(17) 0.0096(18)
N2 0.017(2) 0.029(2) 0.011(2) -0.0008(17) -0.0015(17) 0.0102(18)
N3 0.023(3) 0.027(2) 0.016(2) -0.0015(17) 0.0103(19) -0.0090(18)
N4 0.019(2) 0.034(2) 0.009(2) -0.0006(17) 0.0049(17) -0.0082(18)
N5 0.030(3) 0.015(2) 0.016(2) -0.0012(17) 0.0072(18) 0.0001(18)
N6 0.036(3) 0.014(2) 0.013(2) -0.0017(16) 0.0013(18) 0.0004(18)
C1 0.015(3) 0.018(2) 0.017(3) -0.0009(19) -0.001(2) 0.005(2)
C2 0.014(3) 0.022(2) 0.014(2) -0.0045(19) 0.0088(19) 0.0073(19)
C3 0.022(3) 0.030(3) 0.009(3) -0.002(2) 0.006(2) 0.006(2)
C4 0.010(2) 0.021(3) 0.015(2) -0.0036(19) 0.0010(18) 0.005(2)
C5 0.016(3) 0.020(3) 0.011(3) 0.000(2) -0.005(2) 0.002(2)
C6 0.019(3) 0.028(3) 0.023(3) 0.000(2) 0.007(2) -0.007(2)
C7 0.017(3) 0.025(3) 0.017(3) -0.003(2) 0.005(2) -0.007(2)
C8 0.020(3) 0.029(3) 0.024(3) 0.001(2) 0.005(2) -0.012(2)
C9 0.009(2) 0.026(3) 0.019(3) -0.001(2) 0.0010(19) -0.005(2)
C10 0.020(3) 0.021(3) 0.017(3) -0.003(2) 0.006(2) -0.009(2)
C11 0.045(3) 0.017(3) 0.012(3) 0.0006(19) 0.003(2) 0.000(2)
C12 0.032(3) 0.014(2) 0.017(3) -0.0003(19) 0.002(2) -0.001(2)
C13 0.037(3) 0.018(3) 0.013(3) 0.0056(19) -0.002(2) 0.001(2)
C14 0.027(3) 0.011(2) 0.017(2) 0.0035(18) 0.004(2) -0.0029(19)
C15 0.025(3) 0.015(2) 0.017(3) 0.0018(19) 0.005(2) -0.0024(19)
O17 0.034(2) 0.085(3) 0.025(2) -0.001(2) -0.0033(18) 0.007(2)
O18 0.286(11) 0.061(4) 0.022(3) -0.007(2) 0.004(4) -0.030(5)

loop_
_atom_type_symbol
_atom_type_description
_atom_type_scat_dispersion_real
_atom_type_scat_dispersion_imag
_atom_type_scat_source
C C 0.0033 0.0016 'International Tables Vol C Tables 4.2.6.8 and 6.1.1.4'
H H 0.0000 0.0000 'International Tables Vol C Tables 4.2.6.8 and 6.1.1.4'
N N 0.0061 0.0033 'International Tables Vol C Tables 4.2.6.8 and 6.1.1.4'
O O 0.0106 0.0060 'International Tables Vol C Tables 4.2.6.8 and 6.1.1.4'
Nd Nd -0.1943 3.0179 'International Tables Vol C Tables 4.2.6.8 and 6.1.1.4'

loop_
_geom_angle_atom_site_label_1
_geom_angle_atom_site_label_2
_geom_angle_atom_site_label_3
_geom_angle
_geom_angle_site_symmetry_1
_geom_angle_site_symmetry_3
_geom_angle_publ_flag
O15 Nd1 O4 76.95(12) . 4_565 ?
O15 Nd1 O14 74.81(12) . . ?
O4 Nd1 O14 75.41(11) 4_565 . ?
O15 Nd1 O9 74.50(10) . . ?
O4 Nd1 O9 144.81(12) 4_565 . ?
O14 Nd1 O9 115.56(12) . . ?
O15 Nd1 O13 139.95(14) . . ?
O4 Nd1 O13 77.51(14) 4_565 . ?
O14 Nd1 O13 69.21(15) . . ?
O9 Nd1 O13 137.47(12) . . ?
O15 Nd1 O8 136.88(13) . 3 ?
O4 Nd1 O8 83.27(11) 4_565 3 ?
O14 Nd1 O8 135.95(12) . 3 ?
O9 Nd1 O8 104.12(12) . 3 ?
O13 Nd1 O8 68.77(17) . 3 ?
O15 Nd1 O16 71.19(13) . . ?
O4 Nd1 O16 75.73(13) 4_565 . ?
O14 Nd1 O16 139.32(12) . . ?
O9 Nd1 O16 75.89(13) . . ?
O13 Nd1 O16 130.14(16) . . ?
O8 Nd1 O16 66.93(14) 3 . ?
O15 Nd1 O1 110.72(12) . . ?
O4 Nd1 O1 146.00(11) 4_565 . ?
O14 Nd1 O1 75.04(10) . . ?
O9 Nd1 O1 65.42(10) . . ?
O13 Nd1 O1 76.57(13) . . ?
O8 Nd1 O1 107.11(11) 3 . ?
O16 Nd1 O1 138.26(12) . . ?
O15 Nd1 O7 138.04(11) . 3 ?
O4 Nd1 O7 132.89(11) 4_565 3 ?
O14 Nd1 O7 133.52(11) . 3 ?
O9 Nd1 O7 65.38(10) . 3 ?
O13 Nd1 O7 81.32(14) . 3 ?
O8 Nd1 O7 49.78(10) 3 3 ?
O16 Nd1 O7 87.14(12) . 3 ?
O1 Nd1 O7 63.38(10) . 3 ?
O15 Nd1 C10 146.00(13) . 3 ?
O4 Nd1 C10 107.74(13) 4_565 3 ?
O14 Nd1 C10 139.19(12) . 3 ?
O9 Nd1 C10 85.75(12) . 3 ?
O13 Nd1 C10 71.88(16) . 3 ?
O8 Nd1 C10 24.73(12) 3 3 ?
O16 Nd1 C10 77.36(14) . 3 ?
O1 Nd1 C10 84.53(13) . 3 ?
O7 Nd1 C10 25.16(12) 3 3 ?
O15 Nd1 Nd2 111.26(8) . . ?
O4 Nd1 Nd2 168.98(8) 4_565 . ?
O14 Nd1 Nd2 113.32(7) . . ?
O9 Nd1 Nd2 38.94(7) . . ?
O13 Nd1 Nd2 98.88(10) . . ?
O8 Nd1 Nd2 85.72(8) 3 . ?
O16 Nd1 Nd2 99.52(9) . . ?
O1 Nd1 Nd2 39.48(7) . . ?
O7 Nd1 Nd2 36.18(7) 3 . ?
C10 Nd1 Nd2 61.30(9) 3 . ?
O11 Nd2 O5 82.74(11) 1_565 . ?
O11 Nd2 O7 82.13(11) 1_565 3 ?
O5 Nd2 O7 160.62(11) . 3 ?
O11 Nd2 O3 69.87(11) 1_565 3_545 ?
O5 Nd2 O3 81.84(11) . 3_545 ?
O7 Nd2 O3 81.63(11) 3 3_545 ?
O11 Nd2 O9 149.21(11) 1_565 . ?
O5 Nd2 O9 127.08(11) . . ?
O7 Nd2 O9 67.09(11) 3 . ?
O3 Nd2 O9 103.64(11) 3_545 . ?
O11 Nd2 N1 71.33(12) 1_565 . ?
O5 Nd2 N1 75.67(12) . . ?
O7 Nd2 N1 110.54(12) 3 . ?
O3 Nd2 N1 137.04(12) 3_545 . ?
O9 Nd2 N1 119.16(12) . . ?
O11 Nd2 O1 104.78(11) 1_565 . ?
O5 Nd2 O1 130.28(10) . . ?
O7 Nd2 O1 65.79(10) 3 . ?
O3 Nd2 O1 147.41(11) 3_545 . ?
O9 Nd2 O1 63.84(10) . . ?
N1 Nd2 O1 61.62(11) . . ?
O11 Nd2 N5 132.35(12) 1_565 . ?
O5 Nd2 N5 74.06(12) . . ?
O7 Nd2 N5 108.02(13) 3 . ?
O3 Nd2 N5 66.09(12) 3_545 . ?
O9 Nd2 N5 61.74(11) . . ?
N1 Nd2 N5 137.31(14) . . ?
O1 Nd2 N5 122.06(11) . . ?
O11 Nd2 N3 132.88(12) 1_565 . ?
O5 Nd2 N3 63.58(12) . . ?
O7 Nd2 N3 135.71(12) 3 . ?
O3 Nd2 N3 130.41(12) 3_545 . ?
O9 Nd2 N3 74.98(13) . . ?
N1 Nd2 N3 69.13(14) . . ?
O1 Nd2 N3 77.66(11) . . ?
N5 Nd2 N3 70.71(13) . . ?
O11 Nd2 Nd1 115.49(8) 1_565 . ?
O5 Nd2 Nd1 159.40(8) . . ?
O7 Nd2 Nd1 39.74(8) 3 . ?
O3 Nd2 Nd1 112.55(8) 3_545 . ?
O9 Nd2 Nd1 37.42(7) . . ?
N1 Nd2 Nd1 100.23(9) . . ?
O1 Nd2 Nd1 38.99(7) . . ?
N5 Nd2 Nd1 97.69(9) . . ?
N3 Nd2 Nd1 95.97(9) . . ?
C1 O1 Nd1 134.9(3) . . ?
C1 O1 Nd2 123.5(3) . . ?
Nd1 O1 Nd2 101.54(10) . . ?
C5 O3 Nd2 162.4(3) . 3_455 ?
C5 O4 Nd1 139.6(3) . 4_464 ?
C6 O5 Nd2 126.3(3) . . ?
C10 O7 Nd2 163.3(3) . 3_445 ?
C10 O7 Nd1 92.2(3) . 3_445 ?
Nd2 O7 Nd1 104.08(12) 3_445 3_445 ?
C10 O8 Nd1 96.4(3) . 3_445 ?
C11 O9 Nd1 132.3(3) . . ?
C11 O9 Nd2 123.3(3) . . ?
Nd1 O9 Nd2 103.64(10) . . ?
C15 O11 Nd2 155.5(3) . 1_545 ?
Nd1 O13 H13A 118.5 . . ?
Nd1 O13 H13B 96.9 . . ?
H13A O13 H13B 117.4 . . ?
Nd1 O14 H14A 118.8 . . ?
Nd1 O14 H14B 95.9 . . ?
H14A O14 H14B 116.6 . . ?
Nd1 O15 H15A 112.5 . . ?
Nd1 O15 H15B 130.3 . . ?
H15A O15 H15B 117.2 . . ?
Nd1 O16 H16A 133.2 . . ?
Nd1 O16 H16B 104.5 . . ?
H16A O16 H16B 117.1 . . ?
N2 N1 C2 104.8(4) . . ?
N2 N1 Nd2 132.7(3) . . ?
C2 N1 Nd2 119.5(3) . . ?
N1 N2 C4 112.0(4) . . ?
N1 N2 H2 124.0 . . ?
C4 N2 H2 124.0 . . ?
C7 N3 N4 105.8(4) . . ?
C7 N3 Nd2 116.2(3) . . ?
N4 N3 Nd2 137.0(3) . . ?
N3 N4 C9 111.2(4) . . ?
N3 N4 H4 124.4 . . ?
C9 N4 H4 124.4 . . ?
N6 N5 C12 105.0(4) . . ?
N6 N5 Nd2 134.2(3) . . ?
C12 N5 Nd2 120.9(3) . . ?
N5 N6 C14 112.2(4) . . ?
N5 N6 H6 123.9 . . ?
C14 N6 H6 123.9 . . ?
O2 C1 O1 125.1(4) . . ?
O2 C1 C2 119.5(4) . . ?
O1 C1 C2 115.4(4) . . ?
N1 C2 C3 111.1(4) . . ?
N1 C2 C1 117.3(4) . . ?
C3 C2 C1 131.6(4) . . ?
C4 C3 C2 104.3(5) . . ?
C4 C3 H3 127.8 . . ?
C2 C3 H3 127.8 . . ?
N2 C4 C3 107.8(4) . . ?
N2 C4 C5 120.0(4) . . ?
C3 C4 C5 132.2(5) . . ?
O4 C5 O3 127.7(4) . . ?
O4 C5 C4 115.7(4) . . ?
O3 C5 C4 116.6(4) . . ?
O6 C6 O5 125.2(5) . . ?
O6 C6 C7 119.5(4) . . ?
O5 C6 C7 115.2(4) . . ?
N3 C7 C8 111.5(4) . . ?
N3 C7 C6 118.1(4) . . ?
C8 C7 C6 130.4(4) . . ?
C9 C8 C7 104.8(4) . . ?
C9 C8 H8 127.6 . . ?
C7 C8 H8 127.6 . . ?
N4 C9 C8 106.7(4) . . ?
N4 C9 C10 121.6(4) . . ?
C8 C9 C10 131.7(4) . . ?
O8 C10 O7 121.0(4) . . ?
O8 C10 C9 120.3(4) . . ?
O7 C10 C9 118.7(4) . . ?
O8 C10 Nd1 58.8(3) . 3_445 ?
O7 C10 Nd1 62.6(2) . 3_445 ?
C9 C10 Nd1 173.0(3) . 3_445 ?
O10 C11 O9 125.3(4) . . ?
O10 C11 C12 118.9(4) . . ?
O9 C11 C12 115.8(4) . . ?
N5 C12 C13 111.4(4) . . ?
N5 C12 C11 117.2(4) . . ?
C13 C12 C11 131.5(4) . . ?
C12 C13 C14 105.3(4) . . ?
C12 C13 H13 127.4 . . ?
C14 C13 H13 127.4 . . ?
N6 C14 C13 106.2(4) . . ?
N6 C14 C15 119.0(4) . . ?
C13 C14 C15 134.8(4) . . ?
O12 C15 O11 125.5(4) . . ?
O12 C15 C14 117.2(4) . . ?
O11 C15 C14 117.3(4) . . ?
H17A O17 H17B 116.5 . . ?
H18A O18 H18B 116.8 . . ?

loop_
_geom_bond_atom_site_label_1
_geom_bond_atom_site_label_2
_geom_bond_distance
_geom_bond_site_symmetry_2
_geom_bond_publ_flag
Nd1 O15 2.395(3) . ?
Nd1 O4 2.402(3) 4_565 ?
Nd1 O14 2.481(3) . ?
Nd1 O9 2.505(3) . ?
Nd1 O13 2.510(3) . ?
Nd1 O8 2.558(4) 3 ?
Nd1 O16 2.565(4) . ?
Nd1 O1 2.572(3) . ?
Nd1 O7 2.640(3) 3 ?
Nd1 C10 2.971(5) 3 ?
Nd1 Nd2 4.0050(6) . ?
Nd2 O11 2.405(3) 1_565 ?
Nd2 O5 2.434(3) . ?
Nd2 O7 2.437(3) 3 ?
Nd2 O3 2.442(3) 3_545 ?
Nd2 O9 2.590(3) . ?
Nd2 N1 2.598(4) . ?
Nd2 O1 2.599(3) . ?
Nd2 N5 2.608(4) . ?
Nd2 N3 2.625(4) . ?
O1 C1 1.290(6) . ?
O2 C1 1.224(6) . ?
O3 C5 1.253(6) . ?
O3 Nd2 2.442(3) 3_455 ?
O4 C5 1.241(6) . ?
O4 Nd1 2.402(3) 4_464 ?
O5 C6 1.287(6) . ?
O6 C6 1.232(6) . ?
O7 C10 1.264(6) . ?
O7 Nd2 2.437(3) 3_445 ?
O7 Nd1 2.640(3) 3_445 ?
O8 C10 1.251(6) . ?
O8 Nd1 2.558(4) 3_445 ?
O9 C11 1.293(5) . ?
O10 C11 1.224(6) . ?
O11 C15 1.277(5) . ?
O11 Nd2 2.405(3) 1_545 ?
O12 C15 1.225(6) . ?
O13 H13A 0.8499 . ?
O13 H13B 0.8501 . ?
O14 H14A 0.8500 . ?
O14 H14B 0.8501 . ?
O15 H15A 0.8499 . ?
O15 H15B 0.8499 . ?
O16 H16A 0.8500 . ?
O16 H16B 0.8500 . ?
N1 N2 1.337(5) . ?
N1 C2 1.348(6) . ?
N2 C4 1.338(6) . ?
N2 H2 0.8600 . ?
N3 C7 1.324(6) . ?
N3 N4 1.337(5) . ?
N4 C9 1.355(6) . ?
N4 H4 0.8600 . ?
N5 N6 1.328(5) . ?
N5 C12 1.331(6) . ?
N6 C14 1.341(6) . ?
N6 H6 0.8600 . ?
C1 C2 1.485(7) . ?
C2 C3 1.393(7) . ?
C3 C4 1.372(7) . ?
C3 H3 0.9300 . ?
C4 C5 1.516(6) . ?
C6 C7 1.497(7) . ?
C7 C8 1.382(6) . ?
C8 C9 1.380(7) . ?
C8 H8 0.9300 . ?
C9 C10 1.468(7) . ?
C10 Nd1 2.971(5) 3_445 ?
C11 C12 1.492(7) . ?
C12 C13 1.368(7) . ?
C13 C14 1.374(7) . ?
C13 H13 0.9300 . ?
C14 C15 1.489(7) . ?
O17 H17A 0.8500 . ?
O17 H17B 0.8503 . ?
O18 H18A 0.8541 . ?
O18 H18B 0.8504 . ?

loop_
_geom_torsion_atom_site_label_1
_geom_torsion_atom_site_label_2
_geom_torsion_atom_site_label_3
_geom_torsion_atom_site_label_4
_geom_torsion
_geom_torsion_site_symmetry_1
_geom_torsion_site_symmetry_2
_geom_torsion_site_symmetry_3
_geom_torsion_site_symmetry_4
_geom_torsion_publ_flag
O15 Nd1 Nd2 O11 179.13(14) . . . 1_565 ?
O4 Nd1 Nd2 O11 -44.0(5) 4_565 . . 1_565 ?
O14 Nd1 Nd2 O11 97.08(13) . . . 1_565 ?
O9 Nd1 Nd2 O11 -160.55(16) . . . 1_565 ?
O13 Nd1 Nd2 O11 25.98(16) . . . 1_565 ?
O8 Nd1 Nd2 O11 -41.74(13) 3 . . 1_565 ?
O16 Nd1 Nd2 O11 -107.47(13) . . . 1_565 ?
O1 Nd1 Nd2 O11 81.97(15) . . . 1_565 ?
O7 Nd1 Nd2 O11 -35.83(16) 3 . . 1_565 ?
C10 Nd1 Nd2 O11 -37.64(14) 3 . . 1_565 ?
O15 Nd1 Nd2 O5 28.6(3) . . . . ?
O4 Nd1 Nd2 O5 165.5(6) 4_565 . . . ?
O14 Nd1 Nd2 O5 -53.4(3) . . . . ?
O9 Nd1 Nd2 O5 48.9(3) . . . . ?
O13 Nd1 Nd2 O5 -124.5(3) . . . . ?
O8 Nd1 Nd2 O5 167.8(3) 3 . . . ?
O16 Nd1 Nd2 O5 102.0(3) . . . . ?
O1 Nd1 Nd2 O5 -68.5(3) . . . . ?
O7 Nd1 Nd2 O5 173.7(3) 3 . . . ?
C10 Nd1 Nd2 O5 171.9(3) 3 . . . ?
O15 Nd1 Nd2 O7 -145.05(16) . . . 3 ?
O4 Nd1 Nd2 O7 -8.2(5) 4_565 . . 3 ?
O14 Nd1 Nd2 O7 132.91(16) . . . 3 ?
O9 Nd1 Nd2 O7 -124.72(19) . . . 3 ?
O13 Nd1 Nd2 O7 61.81(18) . . . 3 ?
O8 Nd1 Nd2 O7 -5.91(16) 3 . . 3 ?
O16 Nd1 Nd2 O7 -71.64(16) . . . 3 ?
O1 Nd1 Nd2 O7 117.80(16) . . . 3 ?
C10 Nd1 Nd2 O7 -1.81(17) 3 . . 3 ?
O15 Nd1 Nd2 O3 -103.28(13) . . . 3_545 ?
O4 Nd1 Nd2 O3 33.6(5) 4_565 . . 3_545 ?
O14 Nd1 Nd2 O3 174.67(14) . . . 3_545 ?
O9 Nd1 Nd2 O3 -82.96(16) . . . 3_545 ?
O13 Nd1 Nd2 O3 103.57(16) . . . 3_545 ?
O8 Nd1 Nd2 O3 35.85(13) 3 . . 3_545 ?
O16 Nd1 Nd2 O3 -29.88(13) . . . 3_545 ?
O1 Nd1 Nd2 O3 159.56(15) . . . 3_545 ?
O7 Nd1 Nd2 O3 41.76(15) 3 . . 3_545 ?
C10 Nd1 Nd2 O3 39.95(14) 3 . . 3_545 ?
O15 Nd1 Nd2 O9 -20.33(17) . . . . ?
O4 Nd1 Nd2 O9 116.6(5) 4_565 . . . ?
O14 Nd1 Nd2 O9 -102.37(16) . . . . ?
O13 Nd1 Nd2 O9 -173.47(19) . . . . ?
O8 Nd1 Nd2 O9 118.81(17) 3 . . . ?
O16 Nd1 Nd2 O9 53.08(17) . . . . ?
O1 Nd1 Nd2 O9 -117.49(17) . . . . ?
O7 Nd1 Nd2 O9 124.72(19) 3 . . . ?
C10 Nd1 Nd2 O9 122.91(18) 3 . . . ?
O15 Nd1 Nd2 N1 105.05(14) . . . . ?
O4 Nd1 Nd2 N1 -118.1(5) 4_565 . . . ?
O14 Nd1 Nd2 N1 23.00(13) . . . . ?
O9 Nd1 Nd2 N1 125.37(17) . . . . ?
O13 Nd1 Nd2 N1 -48.10(17) . . . . ?
O8 Nd1 Nd2 N1 -115.82(14) 3 . . . ?
O16 Nd1 Nd2 N1 178.45(15) . . . . ?
O1 Nd1 Nd2 N1 7.89(15) . . . . ?
O7 Nd1 Nd2 N1 -109.91(16) 3 . . . ?
C10 Nd1 Nd2 N1 -111.72(15) 3 . . . ?
O15 Nd1 Nd2 O1 97.16(15) . . . . ?
O4 Nd1 Nd2 O1 -125.9(5) 4_565 . . . ?
O14 Nd1 Nd2 O1 15.12(15) . . . . ?
O9 Nd1 Nd2 O1 117.49(17) . . . . ?
O13 Nd1 Nd2 O1 -55.99(18) . . . . ?
O8 Nd1 Nd2 O1 -123.70(15) 3 . . . ?
O16 Nd1 Nd2 O1 170.56(15) . . . . ?
O7 Nd1 Nd2 O1 -117.80(16) 3 . . . ?
C10 Nd1 Nd2 O1 -119.61(16) 3 . . . ?
O15 Nd1 Nd2 N5 -36.03(13) . . . . ?
O4 Nd1 Nd2 N5 100.9(5) 4_565 . . . ?
O14 Nd1 Nd2 N5 -118.08(13) . . . . ?
O9 Nd1 Nd2 N5 -15.71(16) . . . . ?
O13 Nd1 Nd2 N5 170.82(17) . . . . ?
O8 Nd1 Nd2 N5 103.10(14) 3 . . . ?
O16 Nd1 Nd2 N5 37.37(14) . . . . ?
O1 Nd1 Nd2 N5 -133.19(15) . . . . ?
O7 Nd1 Nd2 N5 109.01(16) 3 . . . ?
C10 Nd1 Nd2 N5 107.20(14) 3 . . . ?
O15 Nd1 Nd2 N3 35.24(13) . . . . ?
O4 Nd1 Nd2 N3 172.1(5) 4_565 . . . ?
O14 Nd1 Nd2 N3 -46.80(12) . . . . ?
O9 Nd1 Nd2 N3 55.56(16) . . . . ?
O13 Nd1 Nd2 N3 -117.91(16) . . . . ?
O8 Nd1 Nd2 N3 174.38(14) 3 . . . ?
O16 Nd1 Nd2 N3 108.64(13) . . . . ?
O1 Nd1 Nd2 N3 -61.92(15) . . . . ?
O7 Nd1 Nd2 N3 -179.72(16) 3 . . . ?
C10 Nd1 Nd2 N3 178.47(14) 3 . . . ?
O15 Nd1 O1 C1 79.3(4) . . . . ?
O4 Nd1 O1 C1 -18.1(5) 4_565 . . . ?
O14 Nd1 O1 C1 12.3(4) . . . . ?
O9 Nd1 O1 C1 140.1(4) . . . . ?
O13 Nd1 O1 C1 -59.4(4) . . . . ?
O8 Nd1 O1 C1 -121.8(4) 3 . . . ?
O16 Nd1 O1 C1 163.9(4) . . . . ?
O7 Nd1 O1 C1 -146.3(4) 3 . . . ?
C10 Nd1 O1 C1 -132.1(4) 3 . . . ?
Nd2 Nd1 O1 C1 177.9(5) . . . . ?
O15 Nd1 O1 Nd2 -98.66(13) . . . . ?
O4 Nd1 O1 Nd2 163.93(15) 4_565 . . . ?
O14 Nd1 O1 Nd2 -165.65(14) . . . . ?
O9 Nd1 O1 Nd2 -37.82(10) . . . . ?
O13 Nd1 O1 Nd2 122.65(17) . . . . ?
O8 Nd1 O1 Nd2 60.23(14) 3 . . . ?
O16 Nd1 O1 Nd2 -14.1(2) . . . . ?
O7 Nd1 O1 Nd2 35.74(10) 3 . . . ?
C10 Nd1 O1 Nd2 50.00(12) 3 . . . ?
O11 Nd2 O1 C1 69.3(4) 1_565 . . . ?
O5 Nd2 O1 C1 -23.7(4) . . . . ?
O7 Nd2 O1 C1 143.4(4) 3 . . . ?
O3 Nd2 O1 C1 145.0(3) 3_545 . . . ?
O9 Nd2 O1 C1 -141.3(4) . . . . ?
N1 Nd2 O1 C1 10.6(3) . . . . ?
N5 Nd2 O1 C1 -119.8(3) . . . . ?
N3 Nd2 O1 C1 -62.2(4) . . . . ?
Nd1 Nd2 O1 C1 -178.3(4) . . . . ?
O11 Nd2 O1 Nd1 -112.42(12) 1_565 . . . ?
O5 Nd2 O1 Nd1 154.57(11) . . . . ?
O7 Nd2 O1 Nd1 -38.32(11) 3 . . . ?
O3 Nd2 O1 Nd1 -36.8(2) 3_545 . . . ?
O9 Nd2 O1 Nd1 36.91(11) . . . . ?
N1 Nd2 O1 Nd1 -171.17(16) . . . . ?
N5 Nd2 O1 Nd1 58.48(16) . . . . ?
N3 Nd2 O1 Nd1 116.07(14) . . . . ?
O11 Nd2 O5 C6 -152.4(4) 1_565 . . . ?
O7 Nd2 O5 C6 168.7(4) 3 . . . ?
O3 Nd2 O5 C6 137.0(4) 3_545 . . . ?
O9 Nd2 O5 C6 36.0(4) . . . . ?
N1 Nd2 O5 C6 -79.9(4) . . . . ?
O1 Nd2 O5 C6 -49.2(4) . . . . ?
N5 Nd2 O5 C6 69.6(4) . . . . ?
N3 Nd2 O5 C6 -6.4(4) . . . . ?
Nd1 Nd2 O5 C6 0.9(6) . . . . ?
O15 Nd1 O9 C11 -29.2(4) . . . . ?
O4 Nd1 O9 C11 7.7(5) 4_565 . . . ?
O14 Nd1 O9 C11 -93.5(4) . . . . ?
O13 Nd1 O9 C11 180.0(4) . . . . ?
O8 Nd1 O9 C11 106.1(4) 3 . . . ?
O16 Nd1 O9 C11 44.8(4) . . . . ?
O1 Nd1 O9 C11 -151.2(5) . . . . ?
O7 Nd1 O9 C11 138.2(5) 3 . . . ?
C10 Nd1 O9 C11 122.8(4) 3 . . . ?
Nd2 Nd1 O9 C11 170.4(5) . . . . ?
O15 Nd1 O9 Nd2 160.37(16) . . . . ?
O4 Nd1 O9 Nd2 -162.74(15) 4_565 . . . ?
O14 Nd1 O9 Nd2 96.09(13) . . . . ?
O13 Nd1 O9 Nd2 9.6(3) . . . . ?
O8 Nd1 O9 Nd2 -64.29(15) 3 . . . ?
O16 Nd1 O9 Nd2 -125.61(15) . . . . ?
O1 Nd1 O9 Nd2 38.33(11) . . . . ?
O7 Nd1 O9 Nd2 -32.26(11) 3 . . . ?
C10 Nd1 O9 Nd2 -47.60(15) 3 . . . ?
O11 Nd2 O9 C11 -135.6(4) 1_565 . . . ?
O5 Nd2 O9 C11 27.9(4) . . . . ?
O7 Nd2 O9 C11 -136.8(4) 3 . . . ?
O3 Nd2 O9 C11 -62.1(4) 3_545 . . . ?
N1 Nd2 O9 C11 121.7(4) . . . . ?
O1 Nd2 O9 C11 150.0(4) . . . . ?
N5 Nd2 O9 C11 -9.3(4) . . . . ?
N3 Nd2 O9 C11 66.6(4) . . . . ?
Nd1 Nd2 O9 C11 -171.5(5) . . . . ?
O11 Nd2 O9 Nd1 36.0(3) 1_565 . . . ?
O5 Nd2 O9 Nd1 -160.57(11) . . . . ?
O7 Nd2 O9 Nd1 34.79(12) 3 . . . ?
O3 Nd2 O9 Nd1 109.41(13) 3_545 . . . ?
N1 Nd2 O9 Nd1 -66.76(17) . . . . ?
O1 Nd2 O9 Nd1 -38.45(11) . . . . ?
N5 Nd2 O9 Nd1 162.27(18) . . . . ?
N3 Nd2 O9 Nd1 -121.86(15) . . . . ?
O11 Nd2 N1 N2 69.4(4) 1_565 . . . ?
O5 Nd2 N1 N2 -17.7(4) . . . . ?
O7 Nd2 N1 N2 143.1(4) 3 . . . ?
O3 Nd2 N1 N2 43.0(5) 3_545 . . . ?
O9 Nd2 N1 N2 -142.4(4) . . . . ?
O1 Nd2 N1 N2 -171.4(4) . . . . ?
N5 Nd2 N1 N2 -63.7(5) . . . . ?
N3 Nd2 N1 N2 -84.5(4) . . . . ?
Nd1 Nd2 N1 N2 -177.0(4) . . . . ?
O11 Nd2 N1 C2 -133.7(4) 1_565 . . . ?
O5 Nd2 N1 C2 139.2(4) . . . . ?
O7 Nd2 N1 C2 -60.0(4) 3 . . . ?
O3 Nd2 N1 C2 -160.1(3) 3_545 . . . ?
O9 Nd2 N1 C2 14.5(4) . . . . ?
O1 Nd2 N1 C2 -14.5(3) . . . . ?
N5 Nd2 N1 C2 93.3(4) . . . . ?
N3 Nd2 N1 C2 72.5(4) . . . . ?
Nd1 Nd2 N1 C2 -20.1(4) . . . . ?
C2 N1 N2 C4 0.9(5) . . . . ?
Nd2 N1 N2 C4 160.2(4) . . . . ?
O11 Nd2 N3 C7 55.7(4) 1_565 . . . ?
O5 Nd2 N3 C7 6.5(3) . . . . ?
O7 Nd2 N3 C7 -171.1(3) 3 . . . ?
O3 Nd2 N3 C7 -44.3(4) 3_545 . . . ?
O9 Nd2 N3 C7 -139.6(4) . . . . ?
N1 Nd2 N3 C7 90.4(4) . . . . ?
O1 Nd2 N3 C7 154.5(4) . . . . ?
N5 Nd2 N3 C7 -74.8(4) . . . . ?
Nd1 Nd2 N3 C7 -170.9(3) . . . . ?
O11 Nd2 N3 N4 -137.6(4) 1_565 . . . ?
O5 Nd2 N3 N4 173.3(5) . . . . ?
O7 Nd2 N3 N4 -4.4(5) 3 . . . ?
O3 Nd2 N3 N4 122.4(4) 3_545 . . . ?
O9 Nd2 N3 N4 27.2(4) . . . . ?
N1 Nd2 N3 N4 -102.8(5) . . . . ?
O1 Nd2 N3 N4 -38.7(4) . . . . ?
N5 Nd2 N3 N4 92.0(4) . . . . ?
Nd1 Nd2 N3 N4 -4.1(4) . . . . ?
C7 N3 N4 C9 -0.7(5) . . . . ?
Nd2 N3 N4 C9 -168.4(3) . . . . ?
O11 Nd2 N5 N6 -30.0(5) 1_565 . . . ?
O5 Nd2 N5 N6 34.0(4) . . . . ?
O7 Nd2 N5 N6 -125.9(4) 3 . . . ?
O3 Nd2 N5 N6 -54.0(4) 3_545 . . . ?
O9 Nd2 N5 N6 -176.1(5) . . . . ?
N1 Nd2 N5 N6 80.4(5) . . . . ?
O1 Nd2 N5 N6 161.9(4) . . . . ?
N3 Nd2 N5 N6 101.0(5) . . . . ?
Nd1 Nd2 N5 N6 -165.4(4) . . . . ?
O11 Nd2 N5 C12 151.2(3) 1_565 . . . ?
O5 Nd2 N5 C12 -144.8(4) . . . . ?
O7 Nd2 N5 C12 55.4(4) 3 . . . ?
O3 Nd2 N5 C12 127.2(4) 3_545 . . . ?
O9 Nd2 N5 C12 5.1(4) . . . . ?
N1 Nd2 N5 C12 -98.3(4) . . . . ?
O1 Nd2 N5 C12 -16.9(4) . . . . ?
N3 Nd2 N5 C12 -77.8(4) . . . . ?
Nd1 Nd2 N5 C12 15.9(4) . . . . ?
C12 N5 N6 C14 0.3(5) . . . . ?
Nd2 N5 N6 C14 -178.6(3) . . . . ?
Nd1 O1 C1 O2 -3.1(8) . . . . ?
Nd2 O1 C1 O2 174.5(4) . . . . ?
Nd1 O1 C1 C2 176.4(3) . . . . ?
Nd2 O1 C1 C2 -6.0(6) . . . . ?
N2 N1 C2 C3 -0.1(5) . . . . ?
Nd2 N1 C2 C3 -162.7(3) . . . . ?
N2 N1 C2 C1 -179.2(4) . . . . ?
Nd2 N1 C2 C1 18.1(6) . . . . ?
O2 C1 C2 N1 171.4(5) . . . . ?
O1 C1 C2 N1 -8.2(6) . . . . ?
O2 C1 C2 C3 -7.6(8) . . . . ?
O1 C1 C2 C3 172.9(5) . . . . ?
N1 C2 C3 C4 -0.7(6) . . . . ?
C1 C2 C3 C4 178.3(5) . . . . ?
N1 N2 C4 C3 -1.4(6) . . . . ?
N1 N2 C4 C5 179.9(4) . . . . ?
C2 C3 C4 N2 1.2(6) . . . . ?
C2 C3 C4 C5 179.7(5) . . . . ?
Nd1 O4 C5 O3 2.0(9) 4_464 . . . ?
Nd1 O4 C5 C4 -176.6(3) 4_464 . . . ?
Nd2 O3 C5 O4 128.2(9) 3_455 . . . ?
Nd2 O3 C5 C4 -53.2(12) 3_455 . . . ?
N2 C4 C5 O4 4.9(7) . . . . ?
C3 C4 C5 O4 -173.5(6) . . . . ?
N2 C4 C5 O3 -173.9(4) . . . . ?
C3 C4 C5 O3 7.8(8) . . . . ?
Nd2 O5 C6 O6 -172.2(4) . . . . ?
Nd2 O5 C6 C7 5.4(6) . . . . ?
N4 N3 C7 C8 1.3(6) . . . . ?
Nd2 N3 C7 C8 172.0(3) . . . . ?
N4 N3 C7 C6 -177.5(4) . . . . ?
Nd2 N3 C7 C6 -6.9(6) . . . . ?
O6 C6 C7 N3 179.4(5) . . . . ?
O5 C6 C7 N3 1.7(7) . . . . ?
O6 C6 C7 C8 0.9(9) . . . . ?
O5 C6 C7 C8 -176.9(5) . . . . ?
N3 C7 C8 C9 -1.3(6) . . . . ?
C6 C7 C8 C9 177.3(5) . . . . ?
N3 N4 C9 C8 -0.1(6) . . . . ?
N3 N4 C9 C10 178.7(4) . . . . ?
C7 C8 C9 N4 0.8(6) . . . . ?
C7 C8 C9 C10 -177.8(5) . . . . ?
Nd1 O8 C10 O7 -7.6(5) 3_445 . . . ?
Nd1 O8 C10 C9 171.9(4) 3_445 . . . ?
Nd2 O7 C10 O8 -160.0(9) 3_445 . . . ?
Nd1 O7 C10 O8 7.3(5) 3_445 . . . ?
Nd2 O7 C10 C9 20.5(15) 3_445 . . . ?
Nd1 O7 C10 C9 -172.2(4) 3_445 . . . ?
Nd2 O7 C10 Nd1 -167.3(12) 3_445 . . 3_445 ?
N4 C9 C10 O8 -13.8(8) . . . . ?
C8 C9 C10 O8 164.7(5) . . . . ?
N4 C9 C10 O7 165.8(5) . . . . ?
C8 C9 C10 O7 -15.8(8) . . . . ?
N4 C9 C10 Nd1 67(3) . . . 3_445 ?
C8 C9 C10 Nd1 -115(3) . . . 3_445 ?
Nd1 O9 C11 O10 22.1(9) . . . . ?
Nd2 O9 C11 O10 -169.1(5) . . . . ?
Nd1 O9 C11 C12 -156.8(4) . . . . ?
Nd2 O9 C11 C12 12.0(6) . . . . ?
N6 N5 C12 C13 -0.3(6) . . . . ?
Nd2 N5 C12 C13 178.8(3) . . . . ?
N6 N5 C12 C11 179.1(5) . . . . ?
Nd2 N5 C12 C11 -1.8(6) . . . . ?
O10 C11 C12 N5 174.6(5) . . . . ?
O9 C11 C12 N5 -6.4(7) . . . . ?
O10 C11 C12 C13 -6.1(10) . . . . ?
O9 C11 C12 C13 172.9(6) . . . . ?
N5 C12 C13 C14 0.2(6) . . . . ?
C11 C12 C13 C14 -179.1(6) . . . . ?
N5 N6 C14 C13 -0.2(6) . . . . ?
N5 N6 C14 C15 179.2(4) . . . . ?
C12 C13 C14 N6 0.0(6) . . . . ?
C12 C13 C14 C15 -179.3(5) . . . . ?
Nd2 O11 C15 O12 -141.7(6) 1_545 . . . ?
Nd2 O11 C15 C14 37.7(10) 1_545 . . . ?
N6 C14 C15 O12 5.4(7) . . . . ?
C13 C14 C15 O12 -175.5(6) . . . . ?
N6 C14 C15 O11 -174.1(4) . . . . ?
C13 C14 C15 O11 5.1(9) . . . . ?
